data_2104188
loop_
_publ_author_name
'Cobo, Justo'
'Trilleras, Jorge'
'Quiroga, Jairo'
'Marchal, Antonio'
'Nogueras, Manuel'
'Low, John N.'
'Glidewell, Christopher'

_publ_section_title
;
 <i>N</i>^6^-Substituted 2-amino-4-chloro-5-formylpyrimidines: puckered
 <i>versus</i> planar pyrimidine rings, and hydrogen-bonded aggregation
 in zero, one, two and three dimensions
;
_journal_coeditor_code BM5057
_journal_issue 5
_journal_name_full 'Acta Crystallographica Section B'
_journal_page_first 596
_journal_page_last 609
_journal_paper_doi 10.1107/S0108768108019915
_journal_volume 64
_journal_year 2008
_chemical_formula_moiety 'C11 H15 Cl N4 O'
_chemical_formula_sum 'C11 H15 Cl N4 O'
_chemical_formula_weight 254.72
_chemical_name_systematic
;
 ?
;
_space_group_IT_number 2
_symmetry_cell_setting triclinic
_symmetry_space_group_name_Hall '-P 1'
_symmetry_space_group_name_H-M 'P -1'
_atom_sites_solution_hydrogens geom
_atom_sites_solution_primary direct
_atom_sites_solution_secondary difmap
_cell_angle_alpha 110.86(3)
_cell_angle_beta 94.19(2)
_cell_angle_gamma 96.00(3)
_cell_formula_units_Z 2
_cell_length_a 5.907(2)
_cell_length_b 10.398(3)
_cell_length_c 10.801(2)
_cell_measurement_reflns_used 2807
_cell_measurement_temperature 120(2)
_cell_measurement_theta_max 27.50
_cell_measurement_theta_min 3.43
_cell_volume 612.2(3)
_computing_cell_refinement 'DIRAX/LSQ (Duisenberg et al., 2000)'
_computing_data_collection 'COLLECT (Hooft, 1999)'
_computing_data_reduction 'EVALCCD (Duisenberg et al., 2003)'
_computing_molecular_graphics 'PLATON (Spek, 2003)'
_computing_publication_material 'SHELXL-97 and PRPKAPPA (Ferguson, 1999)'
_computing_structure_refinement 'OSCAIL (McArdle, 2003) and SHELXL-97 (Sheldrick, 1997)'
_computing_structure_solution 'Sir2004 (Burla et al., 2005)'
_diffrn_ambient_temperature 120(2)
_diffrn_measured_fraction_theta_full 0.997
_diffrn_measured_fraction_theta_max 0.997
_diffrn_measurement_device_type 'Bruker-Nonius KappaCCD'
_diffrn_measurement_method '\f & \w scans'
_diffrn_radiation_monochromator graphite
_diffrn_radiation_source 'Bruker-Nonius FR591 rotating anode'
_diffrn_radiation_type 'Mo K\a'
_diffrn_radiation_wavelength 0.71073
_diffrn_reflns_av_R_equivalents 0.0449
_diffrn_reflns_av_sigmaI/netI 0.0296
_diffrn_reflns_limit_h_max 7
_diffrn_reflns_limit_h_min -7
_diffrn_reflns_limit_k_max 13
_diffrn_reflns_limit_k_min -13
_diffrn_reflns_limit_l_max 14
_diffrn_reflns_limit_l_min -13
_diffrn_reflns_number 16678
_diffrn_reflns_theta_full 27.50
_diffrn_reflns_theta_max 27.50
_diffrn_reflns_theta_min 3.43
_diffrn_standards_decay_% 0
_diffrn_standards_number 0
_exptl_absorpt_coefficient_mu 0.302
_exptl_absorpt_correction_T_max 0.976
_exptl_absorpt_correction_T_min 0.869
_exptl_absorpt_correction_type multi-scan
_exptl_absorpt_process_details 'SADABS 2.10 (Sheldrick, 2003)'
_exptl_crystal_colour colourless
_exptl_crystal_density_diffrn 1.382
_exptl_crystal_density_method 'not measured'
_exptl_crystal_description plate
_exptl_crystal_F_000 268
_exptl_crystal_size_max 0.48
_exptl_crystal_size_mid 0.28
_exptl_crystal_size_min 0.08
_refine_diff_density_max 0.248
_refine_diff_density_min -0.367
_refine_ls_extinction_method none
_refine_ls_goodness_of_fit_ref 1.080
_refine_ls_hydrogen_treatment constr
_refine_ls_matrix_type full
_refine_ls_number_parameters 154
_refine_ls_number_reflns 2807
_refine_ls_number_restraints 0
_refine_ls_restrained_S_all 1.080
_refine_ls_R_factor_all 0.0552
_refine_ls_R_factor_gt 0.0394
_refine_ls_shift/su_max 0.000
_refine_ls_shift/su_mean 0.000
_refine_ls_structure_factor_coef Fsqd
_refine_ls_weighting_details 'w=1/[\s^2^(Fo^2^)+(0.0393P)^2^+0.3635P] where P=(Fo^2^+2Fc^2^)/3'
_refine_ls_weighting_scheme calc
_refine_ls_wR_factor_gt 0.0907
_refine_ls_wR_factor_ref 0.0990
_reflns_number_gt 2278
_reflns_number_total 2807
_reflns_threshold_expression I>2\s(I)
_cod_data_source_file bm5057.cif
_cod_data_source_block I
_cod_depositor_comments
;
The following automatic conversions were performed:
'_exptl_absorpt_correction_type' value 'Multi-scan' changed to
'multi-scan' according to
'/home/saulius/struct/CIF-dictionaries/cif_core.dic' dictionary named
'cif_core.dic' version 2.4.1 from 2010-06-29.

Automatic conversion script
Id: cif_fix_enum 1527 2010-12-29 10:47:43Z saulius 

The following automatic conversions were performed:

'_exptl_absorpt_correction_type' value 'Multi-scan' changed to
'multi-scan' according to
/home/saulius/struct/CIF-dictionaries/cif_core.dic dictionary named
'cif_core.dic' version 2.4.1 from 2010-06-29.

Automatic conversion script
Id: cif_fix_values 1715 2011-07-08 13:25:40Z adriana 
;
_cod_database_code 2104188

loop_
_symmetry_equiv_pos_as_xyz
'x, y, z'
'-x, -y, -z'

loop_
_atom_site_type_symbol
_atom_site_label
_atom_site_fract_x
_atom_site_fract_y
_atom_site_fract_z
_atom_site_U_iso_or_equiv
_atom_site_adp_type
_atom_site_calc_flag
_atom_site_refinement_flags
_atom_site_occupancy
Cl Cl4 0.56158(7) 1.01124(4) 0.74715(4) 0.02841(13) Uani d . 1
O O51 0.0293(2) 0.66373(13) 0.56409(12) 0.0289(3) Uani d . 1
N N1 0.5886(2) 0.70091(14) 0.34068(14) 0.0226(3) Uani d . 1
N N2 0.9231(2) 0.83585(15) 0.34262(14) 0.0267(3) Uani d . 1
N N3 0.7374(2) 0.91037(14) 0.52819(13) 0.0214(3) Uani d . 1
N N61 0.2491(2) 0.57177(14) 0.34223(14) 0.0232(3) Uani d . 1
C C2 0.7431(3) 0.81334(17) 0.40417(16) 0.0211(3) Uani d . 1
C C4 0.5594(3) 0.88767(16) 0.58716(16) 0.0205(3) Uani d . 1
C C5 0.3806(3) 0.77795(17) 0.53498(16) 0.0209(3) Uani d . 1
C C6 0.4079(3) 0.68211(16) 0.40452(16) 0.0207(3) Uani d . 1
C C51 0.1866(3) 0.76130(18) 0.60481(17) 0.0250(4) Uani d . 1
C C61 0.2650(3) 0.46937(17) 0.21055(16) 0.0218(3) Uani d . 1
C C62 0.4087(3) 0.35948(19) 0.22014(18) 0.0285(4) Uani d . 1
C C63 0.4210(3) 0.2515(2) 0.0818(2) 0.0332(4) Uani d . 1
C C64 0.1811(3) 0.18498(19) 0.01160(19) 0.0334(4) Uani d . 1
C C65 0.0392(3) 0.2959(2) 0.00314(18) 0.0313(4) Uani d . 1
C C66 0.0247(3) 0.40317(18) 0.14136(17) 0.0249(4) Uani d . 1
H H2A 0.9351 0.7766 0.2648 0.032 Uiso d R 1
H H2B 1.0214 0.9093 0.3812 0.032 Uiso d R 1
H H61 0.1440 0.5598 0.3897 0.028 Uiso d R 1
H H51 0.1801 0.8316 0.6892 0.030 Uiso calc R 1
H H61A 0.3402 0.5183 0.1565 0.026 Uiso calc R 1
H H62A 0.3405 0.3129 0.2769 0.034 Uiso calc R 1
H H62B 0.5654 0.4044 0.2624 0.034 Uiso calc R 1
H H63A 0.5018 0.2966 0.0276 0.040 Uiso calc R 1
H H63B 0.5093 0.1787 0.0906 0.040 Uiso calc R 1
H H64A 0.1921 0.1188 -0.0794 0.040 Uiso calc R 1
H H64B 0.1053 0.1326 0.0614 0.040 Uiso calc R 1
H H65A -0.1173 0.2516 -0.0402 0.038 Uiso calc R 1
H H65B 0.1091 0.3432 -0.0527 0.038 Uiso calc R 1
H H66A -0.0641 0.4758 0.1328 0.030 Uiso calc R 1
H H66B -0.0553 0.3576 0.1954 0.030 Uiso calc R 1

loop_
_atom_site_aniso_label
_atom_site_aniso_U_11
_atom_site_aniso_U_22
_atom_site_aniso_U_33
_atom_site_aniso_U_12
_atom_site_aniso_U_13
_atom_site_aniso_U_23
Cl4 0.0280(2) 0.0250(2) 0.0229(2) -0.00440(16) 0.00387(15) -0.00040(16)
O51 0.0227(6) 0.0290(7) 0.0308(7) -0.0057(5) 0.0045(5) 0.0084(5)
N1 0.0187(7) 0.0217(7) 0.0230(7) -0.0046(5) 0.0006(5) 0.0053(6)
N2 0.0224(7) 0.0263(7) 0.0226(7) -0.0085(6) 0.0031(5) 0.0018(6)
N3 0.0197(7) 0.0201(7) 0.0210(7) -0.0031(5) -0.0005(5) 0.0057(5)
N61 0.0190(7) 0.0221(7) 0.0224(7) -0.0052(5) 0.0027(5) 0.0030(6)
C2 0.0184(8) 0.0217(8) 0.0216(8) -0.0017(6) 0.0001(6) 0.0078(6)
C4 0.0211(8) 0.0191(7) 0.0190(7) 0.0010(6) -0.0005(6) 0.0051(6)
C5 0.0188(8) 0.0208(8) 0.0209(8) -0.0017(6) 0.0004(6) 0.0064(6)
C6 0.0189(8) 0.0197(8) 0.0226(8) -0.0002(6) -0.0003(6) 0.0079(6)
C51 0.0235(8) 0.0236(8) 0.0248(8) 0.0001(7) 0.0034(7) 0.0058(7)
C61 0.0195(8) 0.0209(8) 0.0205(8) -0.0040(6) 0.0018(6) 0.0039(6)
C62 0.0194(8) 0.0324(9) 0.0297(9) 0.0021(7) 0.0013(7) 0.0072(8)
C63 0.0289(10) 0.0305(10) 0.0365(10) 0.0064(8) 0.0099(8) 0.0060(8)
C64 0.0362(10) 0.0242(9) 0.0307(10) -0.0028(8) 0.0092(8) 0.0002(7)
C65 0.0269(9) 0.0332(10) 0.0241(9) -0.0046(7) -0.0008(7) 0.0020(7)
C66 0.0196(8) 0.0244(8) 0.0239(8) -0.0008(6) -0.0020(6) 0.0027(7)

loop_
_atom_type_symbol
_atom_type_description
_atom_type_scat_dispersion_real
_atom_type_scat_dispersion_imag
_atom_type_scat_source
C C 0.0033 0.0016 'International Tables Vol C Tables 4.2.6.8 and 6.1.1.4'
H H 0.0000 0.0000 'International Tables Vol C Tables 4.2.6.8 and 6.1.1.4'
Cl Cl 0.1484 0.1585 'International Tables Vol C Tables 4.2.6.8 and 6.1.1.4'
N N 0.0061 0.0033 'International Tables Vol C Tables 4.2.6.8 and 6.1.1.4'
O O 0.0106 0.0060 'International Tables Vol C Tables 4.2.6.8 and 6.1.1.4'

loop_
_geom_angle_atom_site_label_1
_geom_angle_atom_site_label_2
_geom_angle_atom_site_label_3
_geom_angle
_geom_angle_publ_flag
C2 N1 C6 116.86(14) no
C2 N2 H2A 118.5 no
C2 N2 H2B 119.2 no
H2A N2 H2B 122.2 no
C4 N3 C2 114.73(14) no
C6 N61 C61 123.28(14) no
C6 N61 H61 114.6 no
C61 N61 H61 121.7 no
N1 C2 N2 118.27(15) no
N1 C2 N3 126.44(15) no
N2 C2 N3 115.29(14) no
N3 C4 C5 126.53(15) no
N3 C4 Cl4 113.45(12) no
C5 C4 Cl4 120.02(13) no
C4 C5 C6 113.37(15) no
C4 C5 C51 123.47(15) no
C6 C5 C51 123.16(14) no
N61 C6 N1 118.02(15) no
N61 C6 C5 119.91(14) no
N1 C6 C5 122.06(14) no
O51 C51 C5 125.42(16) no
O51 C51 H51 117.3 no
C5 C51 H51 117.3 no
N61 C61 C62 111.22(14) no
N61 C61 C66 109.38(13) no
C62 C61 C66 110.89(14) no
N61 C61 H61A 108.4 no
C62 C61 H61A 108.4 no
C66 C61 H61A 108.4 no
C61 C62 C63 110.78(15) no
C61 C62 H62A 109.5 no
C63 C62 H62A 109.5 no
C61 C62 H62B 109.5 no
C63 C62 H62B 109.5 no
H62A C62 H62B 108.1 no
C64 C63 C62 110.69(15) no
C64 C63 H63A 109.5 no
C62 C63 H63A 109.5 no
C64 C63 H63B 109.5 no
C62 C63 H63B 109.5 no
H63A C63 H63B 108.1 no
C65 C64 C63 110.28(15) no
C65 C64 H64A 109.6 no
C63 C64 H64A 109.6 no
C65 C64 H64B 109.6 no
C63 C64 H64B 109.6 no
H64A C64 H64B 108.1 no
C64 C65 C66 111.32(15) no
C64 C65 H65A 109.4 no
C66 C65 H65A 109.4 no
C64 C65 H65B 109.4 no
C66 C65 H65B 109.4 no
H65A C65 H65B 108.0 no
C61 C66 C65 109.85(14) no
C61 C66 H66A 109.7 no
C65 C66 H66A 109.7 no
C61 C66 H66B 109.7 no
C65 C66 H66B 109.7 no
H66A C66 H66B 108.2 no

loop_
_geom_bond_atom_site_label_1
_geom_bond_atom_site_label_2
_geom_bond_distance
_geom_bond_publ_flag
Cl4 C4 1.7461(17) no
O51 C51 1.229(2) no
N1 C2 1.336(2) no
N1 C6 1.346(2) no
N2 C2 1.338(2) no
N2 H2A 0.86 no
N2 H2B 0.86 no
N3 C4 1.311(2) no
N3 C2 1.366(2) no
N61 C6 1.335(2) no
N61 C61 1.459(2) no
N61 H61 0.8597 no
C4 C5 1.392(2) no
C5 C6 1.439(2) no
C5 C51 1.446(2) no
C51 H51 0.95 no
C61 C62 1.520(2) no
C61 C66 1.523(2) no
C61 H61A 1.00 no
C62 C63 1.529(3) no
C62 H62A 0.99 no
C62 H62B 0.99 no
C63 C64 1.525(3) no
C63 H63A 0.99 no
C63 H63B 0.99 no
C64 C65 1.519(3) no
C64 H64A 0.99 no
C64 H64B 0.99 no
C65 C66 1.527(2) no
C65 H65A 0.99 no
C65 H65B 0.99 no
C66 H66A 0.99 no
C66 H66B 0.99 no

loop_
_geom_hbond_atom_site_label_D
_geom_hbond_atom_site_label_H
_geom_hbond_atom_site_label_A
_geom_hbond_site_symmetry_A
_geom_hbond_distance_DH
_geom_hbond_distance_HA
_geom_hbond_distance_DA
_geom_hbond_angle_DHA
_geom_hbond_publ_flag
N2 H2B N3 2_776 0.86 2.11 2.966(2) 179 no
N61 H61 O51 . 0.86 2.02 2.725(2) 139 no

loop_
_geom_torsion_atom_site_label_1
_geom_torsion_atom_site_label_2
_geom_torsion_atom_site_label_3
_geom_torsion_atom_site_label_4
_geom_torsion
_geom_torsion_publ_flag
C6 N1 C2 N2 -179.16(15) no
C6 N1 C2 N3 0.8(2) no
C4 N3 C2 N1 -0.4(2) no
C4 N3 C2 N2 179.58(14) no
C2 N3 C4 C5 -1.0(2) no
C2 N3 C4 Cl4 178.43(11) no
N3 C4 C5 C6 1.7(2) no
Cl4 C4 C5 C6 -177.69(11) no
N3 C4 C5 C51 -178.52(16) no
Cl4 C4 C5 C51 2.1(2) no
C61 N61 C6 N1 1.6(2) no
C61 N61 C6 C5 -179.52(15) no
C2 N1 C6 N61 178.89(14) no
C2 N1 C6 C5 0.0(2) no
C4 C5 C6 N61 -179.97(15) no
C51 C5 C6 N61 0.2(2) no
C4 C5 C6 N1 -1.1(2) no
C51 C5 C6 N1 179.05(15) no
C4 C5 C51 O51 -177.51(17) no
C6 C5 C51 O51 2.3(3) no
C6 N61 C61 C62 84.52(19) no
C6 N61 C61 C66 -152.66(15) no
N61 C61 C62 C63 179.10(14) no
C66 C61 C62 C63 57.15(19) no
C61 C62 C63 C64 -56.6(2) no
C62 C63 C64 C65 56.5(2) no
C63 C64 C65 C66 -57.3(2) no
N61 C61 C66 C65 179.87(14) no
C62 C61 C66 C65 -57.11(19) no
C64 C65 C66 C61 57.5(2) no

loop_
_cod_related_entry_id
_cod_related_entry_database
_cod_related_entry_code
1 ChemSpider 24730598
